data_1563518
loop_
_publ_author_name
'Lei, Xiao-Wu'
'Hu, Chun-Li'
'Mao, Jiang-Gao'

_publ_section_title
;
 Syntheses and crystal structures of RE3MnSn5&#x2212;x (RE=Tm, Lu) with 3D
 Mn--Sn framework
;
_journal_issue 9
_journal_name_full 'Journal of Solid State Chemistry'
_journal_page_first 2032
_journal_page_last 2039
_journal_paper_doi 10.1016/j.jssc.2010.07.003
_journal_volume 183
_journal_year 2010
_chemical_formula_sum 'Lu3 Mn Sn4.79'
_chemical_formula_weight 1148.73
_space_group_IT_number 62
_space_group_name_Hall '-P 2ac 2n'
_space_group_name_H-M_alt 'P n m a'
_symmetry_cell_setting orthorhombic
_symmetry_space_group_name_H-M 'P n m a'
_atom_sites_solution_hydrogens .
_atom_sites_solution_primary direct
_atom_sites_solution_secondary difmap
_cell_angle_alpha 90.00
_cell_angle_beta 90.00
_cell_angle_gamma 90.00
_cell_formula_units_Z 8
_cell_length_a 18.384(9)
_cell_length_b 6.003(3)
_cell_length_c 14.898(8)
_cell_measurement_temperature 293(2)
_cell_volume 1644.1(14)
_computing_cell_refinement 'CrystalClear (Rigaku Corp., 2000)'
_computing_data_collection 'CrystalClear (Rigaku Corp., 2000)'
_computing_data_reduction 'CrystalClear (Rigaku Corp., 2000)'
_computing_structure_refinement 'SHELXL-97 (Sheldrick, 1997)'
_computing_structure_solution 'SHELXS-97 (Sheldrick, 1990)'
_diffrn_ambient_temperature 293(2)
_diffrn_detector_area_resol_mean 14.6306
_diffrn_measured_fraction_theta_full 0.996
_diffrn_measured_fraction_theta_max 0.996
_diffrn_measurement_device_type 'Mercury70 (2x2 bin mode)'
_diffrn_measurement_method CCD_Profile_fitting
_diffrn_radiation_monochromator graphite
_diffrn_radiation_source 'fine-focus sealed tube'
_diffrn_radiation_type MoK\a
_diffrn_radiation_wavelength 0.71073
_diffrn_reflns_av_R_equivalents 0.0550
_diffrn_reflns_av_sigmaI/netI 0.0378
_diffrn_reflns_limit_h_max 21
_diffrn_reflns_limit_h_min -23
_diffrn_reflns_limit_k_max 7
_diffrn_reflns_limit_k_min -7
_diffrn_reflns_limit_l_max 19
_diffrn_reflns_limit_l_min -19
_diffrn_reflns_number 12644
_diffrn_reflns_theta_full 27.47
_diffrn_reflns_theta_max 27.47
_diffrn_reflns_theta_min 2.22
_exptl_absorpt_coefficient_mu 51.332
_exptl_absorpt_correction_T_max 1.0000
_exptl_absorpt_correction_T_min 0.4069
_exptl_absorpt_correction_type multi-scan
_exptl_crystal_colour dark
_exptl_crystal_density_diffrn 9.281
_exptl_crystal_density_method 'not measured'
_exptl_crystal_description Prism
_exptl_crystal_F_000 3821
_exptl_crystal_size_max 0.2000
_exptl_crystal_size_mid 0.0500
_exptl_crystal_size_min 0.0500
_refine_diff_density_max 2.709
_refine_diff_density_min -3.335
_refine_diff_density_rms 0.524
_refine_ls_extinction_method SHELXL
_refine_ls_goodness_of_fit_ref 1.148
_refine_ls_hydrogen_treatment none
_refine_ls_matrix_type full
_refine_ls_number_parameters 102
_refine_ls_number_reflns 2058
_refine_ls_number_restraints 0
_refine_ls_restrained_S_all 1.148
_refine_ls_R_factor_all 0.0408
_refine_ls_R_factor_gt 0.0345
_refine_ls_shift/su_max 0.000
_refine_ls_shift/su_mean 0.000
_refine_ls_structure_factor_coef Fsqd
_refine_ls_weighting_details 'calc w=1/[\s^2^(Fo^2^)+(0.0175P)^2^+37.2743P] where P=(Fo^2^+2Fc^2^)/3'
_refine_ls_weighting_scheme calc
_refine_ls_wR_factor_gt 0.0639
_refine_ls_wR_factor_ref 0.0667
_reflns_number_gt 1838
_reflns_number_total 2058
_reflns_threshold_expression >2sigma(I)
_cod_data_source_file JSSC-2010-183-2032.CIF
_cod_data_source_block Lu3MnSn4.79
_cod_depositor_comments
;
The following automatic conversions were performed:

data item '_exptl_absorpt_correction_type' value 'Multi-Scan' was
changed to 'multi-scan' in accordance with the built-in table derived
from the CIF Core dictionary named 'cif_core.dic' version 2.4.5 last
updated on 2014-11-21.

Automatic conversion script
Id: cif_fix_values 8369 2020-08-20 11:38:08Z andrius 
;
_cod_original_cell_volume 1644.3(14)
_cod_original_sg_symbol_H-M Pnma
_cod_database_code 1563518

loop_
_symmetry_equiv_pos_as_xyz
'x, y, z'
'-x+1/2, -y, z+1/2'
'-x, y+1/2, -z'
'x+1/2, -y+1/2, -z+1/2'
'-x, -y, -z'
'x-1/2, y, -z-1/2'
'x, -y-1/2, z'
'-x-1/2, y-1/2, z-1/2'

loop_
_atom_site_label
_atom_site_type_symbol
_atom_site_fract_x
_atom_site_fract_y
_atom_site_fract_z
_atom_site_U_iso_or_equiv
_atom_site_adp_type
_atom_site_occupancy
_atom_site_symmetry_multiplicity
_atom_site_calc_flag
_atom_site_refinement_flags
_atom_site_disorder_assembly
_atom_site_disorder_group
Lu1 Lu 0.34942(4) 0.7500 0.18192(5) 0.00852(16) Uani 1 2 d S . .
Lu2 Lu 0.55708(4) 0.7500 0.23834(5) 0.00885(16) Uani 1 2 d S . .
Lu4 Lu 0.56217(4) 0.7500 0.46924(5) 0.01075(17) Uani 1 2 d S . .
Lu3 Lu 0.28896(4) 0.2500 0.31786(5) 0.00812(16) Uani 1 2 d S . .
Lu5 Lu 0.46499(4) 0.2500 0.15015(5) 0.00858(16) Uani 1 2 d S . .
Lu6 Lu 0.67658(4) 0.2500 0.53109(5) 0.01165(17) Uani 1 2 d S . .
Mn1 Mn 0.18495(10) 0.5091(3) 0.16099(11) 0.0098(4) Uani 1 1 d . . .
Sn1 Sn 0.30503(6) 0.2500 0.11481(7) 0.0092(2) Uani 1 2 d S . .
Sn2 Sn 0.23411(6) 0.7500 0.01682(7) 0.0105(3) Uani 1 2 d S . .
Sn3 Sn 0.62138(6) 0.2500 0.20439(8) 0.0123(3) Uani 1 2 d S . .
Sn4 Sn 0.22049(6) 0.7500 0.31523(8) 0.0101(2) Uani 1 2 d S . .
Sn5 Sn 0.43332(8) 0.7500 0.61052(11) 0.0178(5) Uani 0.813(6) 2 d SP . .
Sn6 Sn 0.43371(4) 0.50447(14) 0.34125(5) 0.00845(18) Uani 1 1 d . . .
Sn7 Sn 0.63228(5) 0.50305(17) 0.04014(6) 0.0103(3) Uani 0.886(4) 1 d P . .
Sn8 Sn 0.48493(6) 0.7500 0.05808(7) 0.0105(3) Uani 1 2 d S . .

loop_
_atom_site_aniso_label
_atom_site_aniso_U_11
_atom_site_aniso_U_22
_atom_site_aniso_U_33
_atom_site_aniso_U_23
_atom_site_aniso_U_13
_atom_site_aniso_U_12
Lu1 0.0093(3) 0.0112(4) 0.0051(3) 0.000 0.0000(2) 0.000
Lu2 0.0093(3) 0.0134(4) 0.0038(3) 0.000 0.0003(2) 0.000
Lu4 0.0138(4) 0.0146(4) 0.0039(3) 0.000 0.0000(3) 0.000
Lu3 0.0095(3) 0.0115(4) 0.0034(3) 0.000 -0.0001(2) 0.000
Lu5 0.0089(3) 0.0121(4) 0.0048(3) 0.000 -0.0005(3) 0.000
Lu6 0.0170(4) 0.0117(4) 0.0062(3) 0.000 0.0054(3) 0.000
Mn1 0.0133(9) 0.0103(9) 0.0059(8) 0.0009(7) 0.0020(7) 0.0004(7)
Sn1 0.0089(5) 0.0150(6) 0.0037(5) 0.000 -0.0002(4) 0.000
Sn2 0.0118(6) 0.0161(6) 0.0036(5) 0.000 0.0003(4) 0.000
Sn3 0.0095(5) 0.0225(7) 0.0047(5) 0.000 -0.0013(4) 0.000
Sn4 0.0101(5) 0.0157(6) 0.0046(5) 0.000 0.0009(4) 0.000
Sn5 0.0117(8) 0.0199(10) 0.0217(10) 0.000 0.0062(6) 0.000
Sn6 0.0105(4) 0.0093(4) 0.0055(4) 0.0003(3) 0.0013(3) -0.0004(3)
Sn7 0.0128(5) 0.0121(6) 0.0060(5) 0.0004(4) 0.0009(3) 0.0000(4)
Sn8 0.0100(5) 0.0172(7) 0.0043(5) 0.000 -0.0005(4) 0.000

loop_
_atom_type_symbol
_atom_type_description
_atom_type_scat_dispersion_real
_atom_type_scat_dispersion_imag
_atom_type_scat_source
Mn Mn 0.3368 0.7283 'International Tables Vol C Tables 4.2.6.8 and 6.1.1.4'
Sn Sn -0.6537 1.4246 'International Tables Vol C Tables 4.2.6.8 and 6.1.1.4'
Lu Lu -0.4720 5.8584 'International Tables Vol C Tables 4.2.6.8 and 6.1.1.4'

loop_
_geom_angle_atom_site_label_1
_geom_angle_atom_site_label_2
_geom_angle_atom_site_label_3
_geom_angle
_geom_angle_site_symmetry_1
_geom_angle_site_symmetry_3
Sn4 Lu1 Sn8 176.56(4) . .
Sn4 Lu1 Sn6 83.95(4) . 7_575
Sn8 Lu1 Sn6 93.00(4) . 7_575
Sn4 Lu1 Sn6 83.95(4) . .
Sn8 Lu1 Sn6 93.00(4) . .
Sn6 Lu1 Sn6 54.95(4) 7_575 .
Sn4 Lu1 Sn2 89.20(5) . .
Sn8 Lu1 Sn2 94.23(5) . .
Sn6 Lu1 Sn2 151.57(2) 7_575 .
Sn6 Lu1 Sn2 151.57(2) . .
Sn4 Lu1 Sn1 90.29(3) . .
Sn8 Lu1 Sn1 91.07(3) . .
Sn6 Lu1 Sn1 140.56(3) 7_575 .
Sn6 Lu1 Sn1 85.68(4) . .
Sn2 Lu1 Sn1 66.74(2) . .
Sn4 Lu1 Sn1 90.29(3) . 1_565
Sn8 Lu1 Sn1 91.07(3) . 1_565
Sn6 Lu1 Sn1 85.68(4) 7_575 1_565
Sn6 Lu1 Sn1 140.56(3) . 1_565
Sn2 Lu1 Sn1 66.74(2) . 1_565
Sn1 Lu1 Sn1 133.47(5) . 1_565
Sn4 Lu1 Mn1 51.02(4) . .
Sn8 Lu1 Mn1 131.81(5) . .
Sn6 Lu1 Mn1 134.64(4) 7_575 .
Sn6 Lu1 Mn1 107.84(4) . .
Sn2 Lu1 Mn1 48.96(4) . .
Sn1 Lu1 Mn1 49.66(4) . .
Sn1 Lu1 Mn1 98.16(5) 1_565 .
Sn4 Lu1 Mn1 51.02(4) . 7_575
Sn8 Lu1 Mn1 131.81(5) . 7_575
Sn6 Lu1 Mn1 107.84(4) 7_575 7_575
Sn6 Lu1 Mn1 134.64(4) . 7_575
Sn2 Lu1 Mn1 48.96(4) . 7_575
Sn1 Lu1 Mn1 98.16(5) . 7_575
Sn1 Lu1 Mn1 49.66(4) 1_565 7_575
Mn1 Lu1 Mn1 50.88(7) . 7_575
Sn4 Lu1 Lu5 121.41(2) . 1_565
Sn8 Lu1 Lu5 57.56(2) . 1_565
Sn6 Lu1 Lu5 56.18(3) 7_575 1_565
Sn6 Lu1 Lu5 100.98(4) . 1_565
Sn2 Lu1 Lu5 106.10(3) . 1_565
Sn1 Lu1 Lu5 147.97(3) . 1_565
Sn1 Lu1 Lu5 50.23(3) 1_565 1_565
Mn1 Lu1 Lu5 148.28(4) . 1_565
Mn1 Lu1 Lu5 98.92(5) 7_575 1_565
Sn4 Lu1 Lu5 121.41(2) . .
Sn8 Lu1 Lu5 57.56(2) . .
Sn6 Lu1 Lu5 100.98(4) 7_575 .
Sn6 Lu1 Lu5 56.18(3) . .
Sn2 Lu1 Lu5 106.10(3) . .
Sn1 Lu1 Lu5 50.23(3) . .
Sn1 Lu1 Lu5 147.97(3) 1_565 .
Mn1 Lu1 Lu5 98.92(5) . .
Mn1 Lu1 Lu5 148.28(4) 7_575 .
Lu5 Lu1 Lu5 108.11(4) 1_565 .
Sn4 Lu1 Lu3 55.37(2) . .
Sn8 Lu1 Lu3 123.64(2) . .
Sn6 Lu1 Lu3 96.36(4) 7_575 .
Sn6 Lu1 Lu3 51.65(3) . .
Sn2 Lu1 Lu3 102.32(3) . .
Sn1 Lu1 Lu3 50.38(4) . .
Sn1 Lu1 Lu3 144.92(4) 1_565 .
Mn1 Lu1 Lu3 56.32(3) . .
Mn1 Lu1 Lu3 97.26(4) 7_575 .
Lu5 Lu1 Lu3 151.40(3) 1_565 .
Lu5 Lu1 Lu3 66.10(3) . .
Sn8 Lu2 Sn4 101.41(4) . 6_656
Sn8 Lu2 Sn6 96.84(4) . .
Sn4 Lu2 Sn6 146.26(3) 6_656 .
Sn8 Lu2 Sn6 96.84(4) . 7_575
Sn4 Lu2 Sn6 146.26(3) 6_656 7_575
Sn6 Lu2 Sn6 56.60(4) . 7_575
Sn8 Lu2 Mn1 139.42(4) . 4_565
Sn4 Lu2 Mn1 53.08(5) 6_656 4_565
Sn6 Lu2 Mn1 121.92(5) . 4_565
Sn6 Lu2 Mn1 95.29(5) 7_575 4_565
Sn8 Lu2 Mn1 139.42(4) . 6_656
Sn4 Lu2 Mn1 53.08(5) 6_656 6_656
Sn6 Lu2 Mn1 95.29(5) . 6_656
Sn6 Lu2 Mn1 121.92(5) 7_575 6_656
Mn1 Lu2 Mn1 54.82(7) 4_565 6_656
Sn8 Lu2 Sn3 91.23(3) . 1_565
Sn4 Lu2 Sn3 67.07(3) 6_656 1_565
Sn6 Lu2 Sn3 140.91(3) . 1_565
Sn6 Lu2 Sn3 84.53(4) 7_575 1_565
Mn1 Lu2 Sn3 51.67(4) 4_565 1_565
Mn1 Lu2 Sn3 103.08(5) 6_656 1_565
Sn8 Lu2 Sn3 91.23(3) . .
Sn4 Lu2 Sn3 67.07(3) 6_656 .
Sn6 Lu2 Sn3 84.53(4) . .
Sn6 Lu2 Sn3 140.91(3) 7_575 .
Mn1 Lu2 Sn3 103.08(5) 4_565 .
Mn1 Lu2 Sn3 51.68(4) 6_656 .
Sn3 Lu2 Sn3 133.63(5) 1_565 .
Sn8 Lu2 Lu4 155.27(4) . .
Sn4 Lu2 Lu4 103.32(3) 6_656 .
Sn6 Lu2 Lu4 61.77(3) . .
Sn6 Lu2 Lu4 61.77(3) 7_575 .
Mn1 Lu2 Lu4 60.15(4) 4_565 .
Mn1 Lu2 Lu4 60.15(4) 6_656 .
Sn3 Lu2 Lu4 98.34(2) 1_565 .
Sn3 Lu2 Lu4 98.34(2) . .
Sn8 Lu2 Sn7 55.37(4) . 7_575
Sn4 Lu2 Sn7 54.22(3) 6_656 7_575
Sn6 Lu2 Sn7 152.17(3) . 7_575
Sn6 Lu2 Sn7 119.46(3) 7_575 7_575
Mn1 Lu2 Sn7 85.08(5) 4_565 7_575
Mn1 Lu2 Sn7 107.18(5) 6_656 7_575
Sn3 Lu2 Sn7 49.62(3) 1_565 7_575
Sn3 Lu2 Sn7 96.49(4) . 7_575
Lu4 Lu2 Sn7 144.45(3) . 7_575
Sn8 Lu2 Sn7 55.37(4) . .
Sn4 Lu2 Sn7 54.22(3) 6_656 .
Sn6 Lu2 Sn7 119.46(3) . .
Sn6 Lu2 Sn7 152.17(3) 7_575 .
Mn1 Lu2 Sn7 107.18(5) 4_565 .
Mn1 Lu2 Sn7 85.08(5) 6_656 .
Sn3 Lu2 Sn7 96.49(4) 1_565 .
Sn3 Lu2 Sn7 49.62(3) . .
Lu4 Lu2 Sn7 144.45(3) . .
Sn7 Lu2 Sn7 48.90(4) 7_575 .
Sn8 Lu2 Lu5 58.49(2) . .
Sn4 Lu2 Lu5 110.62(3) 6_656 .
Sn6 Lu2 Lu5 56.97(3) . .
Sn6 Lu2 Lu5 103.10(4) 7_575 .
Mn1 Lu2 Lu5 152.66(4) 4_565 .
Mn1 Lu2 Lu5 97.99(5) 6_656 .
Sn3 Lu2 Lu5 149.22(3) 1_565 .
Sn3 Lu2 Lu5 50.42(4) . .
Lu4 Lu2 Lu5 111.63(2) . .
Sn7 Lu2 Lu5 102.73(4) 7_575 .
Sn7 Lu2 Lu5 63.04(3) . .
Sn2 Lu4 Sn5 134.62(5) 6_656 .
Sn2 Lu4 Sn6 85.35(3) 6_656 3_656
Sn5 Lu4 Sn6 55.50(4) . 3_656
Sn2 Lu4 Sn6 85.35(3) 6_656 5_666
Sn5 Lu4 Sn6 55.50(4) . 5_666
Sn6 Lu4 Sn6 56.82(5) 3_656 5_666
Sn2 Lu4 Sn5 89.92(3) 6_656 5_666
Sn5 Lu4 Sn5 105.28(3) . 5_666
Sn6 Lu4 Sn5 139.92(4) 3_656 5_666
Sn6 Lu4 Sn5 83.15(4) 5_666 5_666
Sn2 Lu4 Sn5 89.92(3) 6_656 5_676
Sn5 Lu4 Sn5 105.28(3) . 5_676
Sn6 Lu4 Sn5 83.15(4) 3_656 5_676
Sn6 Lu4 Sn5 139.92(4) 5_666 5_676
Sn5 Lu4 Sn5 136.71(7) 5_666 5_676
Sn2 Lu4 Mn1 50.04(4) 6_656 4_565
Sn5 Lu4 Mn1 154.07(4) . 4_565
Sn6 Lu4 Mn1 106.95(5) 3_656 4_565
Sn6 Lu4 Mn1 135.02(4) 5_666 4_565
Sn5 Lu4 Mn1 99.96(5) 5_666 4_565
Sn5 Lu4 Mn1 50.25(4) 5_676 4_565
Sn2 Lu4 Mn1 50.04(4) 6_656 6_656
Sn5 Lu4 Mn1 154.07(4) . 6_656
Sn6 Lu4 Mn1 135.02(4) 3_656 6_656
Sn6 Lu4 Mn1 106.95(4) 5_666 6_656
Sn5 Lu4 Mn1 50.25(4) 5_666 6_656
Sn5 Lu4 Mn1 99.96(5) 5_676 6_656
Mn1 Lu4 Mn1 51.83(7) 4_565 6_656
Sn2 Lu4 Sn6 137.34(3) 6_656 .
Sn5 Lu4 Sn6 81.50(5) . .
Sn6 Lu4 Sn6 136.15(3) 3_656 .
Sn6 Lu4 Sn6 107.79(3) 5_666 .
Sn5 Lu4 Sn6 53.42(3) 5_666 .
Sn5 Lu4 Sn6 102.48(4) 5_676 .
Mn1 Lu4 Sn6 109.69(5) 4_565 .
Mn1 Lu4 Sn6 87.43(5) 6_656 .
Sn2 Lu4 Sn6 137.34(3) 6_656 7_575
Sn5 Lu4 Sn6 81.50(5) . 7_575
Sn6 Lu4 Sn6 107.79(3) 3_656 7_575
Sn6 Lu4 Sn6 136.15(3) 5_666 7_575
Sn5 Lu4 Sn6 102.48(4) 5_666 7_575
Sn5 Lu4 Sn6 53.42(3) 5_676 7_575
Mn1 Lu4 Sn6 87.43(5) 4_565 7_575
Mn1 Lu4 Sn6 109.69(5) 6_656 7_575
Sn6 Lu4 Sn6 51.81(4) . 7_575
Sn2 Lu4 Lu2 95.32(3) 6_656 .
Sn5 Lu4 Lu2 130.06(4) . .
Sn6 Lu4 Lu2 151.59(2) 3_656 .
Sn6 Lu4 Lu2 151.59(2) 5_666 .
Sn5 Lu4 Lu2 68.46(3) 5_666 .
Sn5 Lu4 Lu2 68.46(3) 5_676 .
Mn1 Lu4 Lu2 55.42(4) 4_565 .
Mn1 Lu4 Lu2 55.42(4) 6_656 .
Sn6 Lu4 Lu2 54.27(2) . .
Sn6 Lu4 Lu2 54.27(2) 7_575 .
Sn2 Lu4 Lu6 55.16(2) 6_656 1_565
Sn5 Lu4 Lu6 104.72(3) . 1_565
Sn6 Lu4 Lu6 52.75(2) 3_656 1_565
Sn6 Lu4 Lu6 98.65(3) 5_666 1_565
Sn5 Lu4 Lu6 144.46(4) 5_666 1_565
Sn5 Lu4 Lu6 48.48(4) 5_676 1_565
Mn1 Lu4 Lu6 54.29(4) 4_565 1_565
Mn1 Lu4 Lu6 96.34(5) 6_656 1_565
Sn6 Lu4 Lu6 150.96(2) . 1_565
Sn6 Lu4 Lu6 100.39(4) 7_575 1_565
Lu2 Lu4 Lu6 105.00(2) . 1_565
Sn2 Lu3 Sn1 177.44(4) 2_565 .
Sn2 Lu3 Sn6 90.59(3) 2_565 .
Sn1 Lu3 Sn6 91.64(3) . .
Sn2 Lu3 Sn6 90.59(3) 2_565 7_565
Sn1 Lu3 Sn6 91.64(3) . 7_565
Sn6 Lu3 Sn6 59.30(5) . 7_565
Sn2 Lu3 Sn3 88.00(4) 2_565 6_556
Sn1 Lu3 Sn3 89.44(4) . 6_556
Sn6 Lu3 Sn3 150.32(2) . 6_556
Sn6 Lu3 Sn3 150.32(2) 7_565 6_556
Sn2 Lu3 Sn4 87.55(2) 2_565 1_545
Sn1 Lu3 Sn4 91.47(2) . 1_545
Sn6 Lu3 Sn4 142.25(3) . 1_545
Sn6 Lu3 Sn4 83.02(4) 7_565 1_545
Sn3 Lu3 Sn4 67.31(3) 6_556 1_545
Sn2 Lu3 Sn4 87.55(2) 2_565 .
Sn1 Lu3 Sn4 91.47(2) . .
Sn6 Lu3 Sn4 83.02(4) . .
Sn6 Lu3 Sn4 142.25(3) 7_565 .
Sn3 Lu3 Sn4 67.31(3) 6_556 .
Sn4 Lu3 Sn4 134.48(5) 1_545 .
Sn2 Lu3 Mn1 126.97(5) 2_565 7_565
Sn1 Lu3 Mn1 50.95(4) . 7_565
Sn6 Lu3 Mn1 142.12(4) . 7_565
Sn6 Lu3 Mn1 109.64(4) 7_565 7_565
Sn3 Lu3 Mn1 50.71(4) 6_556 7_565
Sn4 Lu3 Mn1 49.59(4) 1_545 7_565
Sn4 Lu3 Mn1 101.33(5) . 7_565
Sn2 Lu3 Mn1 126.97(5) 2_565 .
Sn1 Lu3 Mn1 50.95(4) . .
Sn6 Lu3 Mn1 109.64(4) . .
Sn6 Lu3 Mn1 142.12(4) 7_565 .
Sn3 Lu3 Mn1 50.71(4) 6_556 .
Sn4 Lu3 Mn1 101.33(5) 1_545 .
Sn4 Lu3 Mn1 49.59(4) . .
Mn1 Lu3 Mn1 54.52(7) 7_565 .
Sn2 Lu3 Lu1 124.81(2) 2_565 1_545
Sn1 Lu3 Lu1 55.90(2) . 1_545
Sn6 Lu3 Lu1 101.51(4) . 1_545
Sn6 Lu3 Lu1 54.23(2) 7_565 1_545
Sn3 Lu3 Lu1 103.57(2) 6_556 1_545
Sn4 Lu3 Lu1 51.41(3) 1_545 1_545
Sn4 Lu3 Lu1 146.91(3) . 1_545
Mn1 Lu3 Lu1 55.56(4) 7_565 1_545
Mn1 Lu3 Lu1 99.22(5) . 1_545
Sn2 Lu3 Lu1 124.81(2) 2_565 .
Sn1 Lu3 Lu1 55.90(2) . .
Sn6 Lu3 Lu1 54.23(2) . .
Sn6 Lu3 Lu1 101.51(4) 7_565 .
Sn3 Lu3 Lu1 103.57(2) 6_556 .
Sn4 Lu3 Lu1 146.91(3) 1_545 .
Sn4 Lu3 Lu1 51.41(3) . .
Mn1 Lu3 Lu1 99.22(5) 7_565 .
Mn1 Lu3 Lu1 55.56(4) . .
Lu1 Lu3 Lu1 104.84(4) 1_545 .
Sn2 Lu3 Lu6 55.81(2) 2_565 5_666
Sn1 Lu3 Lu6 124.92(2) . 5_666
Sn6 Lu3 Lu6 53.09(2) . 5_666
Sn6 Lu3 Lu6 100.37(3) 7_565 5_666
Sn3 Lu3 Lu6 103.23(2) 6_556 5_666
Sn4 Lu3 Lu6 143.04(3) 1_545 5_666
Sn4 Lu3 Lu6 49.00(3) . 5_666
Mn1 Lu3 Lu6 149.54(4) 7_565 5_666
Mn1 Lu3 Lu6 98.01(5) . 5_666
Lu1 Lu3 Lu6 153.20(3) 1_545 5_666
Lu1 Lu3 Lu6 69.03(4) . 5_666
Sn3 Lu5 Sn1 174.45(4) . .
Sn3 Lu5 Sn8 89.17(4) . 5_665
Sn1 Lu5 Sn8 96.38(4) . 5_665
Sn3 Lu5 Sn6 86.21(3) . .
Sn1 Lu5 Sn6 88.88(3) . .
Sn8 Lu5 Sn6 151.83(2) 5_665 .
Sn3 Lu5 Sn6 86.21(3) . 7_565
Sn1 Lu5 Sn6 88.88(3) . 7_565
Sn8 Lu5 Sn6 151.83(2) 5_665 7_565
Sn6 Lu5 Sn6 55.49(4) . 7_565
Sn3 Lu5 Sn8 90.31(3) . 1_545
Sn1 Lu5 Sn8 92.06(3) . 1_545
Sn8 Lu5 Sn8 64.70(3) 5_665 1_545
Sn6 Lu5 Sn8 142.99(3) . 1_545
Sn6 Lu5 Sn8 87.53(4) 7_565 1_545
Sn3 Lu5 Sn8 90.31(3) . .
Sn1 Lu5 Sn8 92.06(3) . .
Sn8 Lu5 Sn8 64.70(3) 5_665 .
Sn6 Lu5 Sn8 87.53(4) . .
Sn6 Lu5 Sn8 142.99(3) 7_565 .
Sn8 Lu5 Sn8 129.37(5) 1_545 .
Sn3 Lu5 Lu2 57.43(2) . .
Sn1 Lu5 Lu2 120.97(2) . .
Sn8 Lu5 Lu2 102.17(3) 5_665 .
Sn6 Lu5 Lu2 52.59(2) . .
Sn6 Lu5 Lu2 98.64(4) 7_565 .
Sn8 Lu5 Lu2 146.32(4) 1_545 .
Sn8 Lu5 Lu2 50.26(3) . .
Sn3 Lu5 Lu2 57.43(2) . 1_545
Sn1 Lu5 Lu2 120.97(2) . 1_545
Sn8 Lu5 Lu2 102.17(3) 5_665 1_545
Sn6 Lu5 Lu2 98.64(4) . 1_545
Sn6 Lu5 Lu2 52.59(2) 7_565 1_545
Sn8 Lu5 Lu2 50.26(3) 1_545 1_545
Sn8 Lu5 Lu2 146.32(4) . 1_545
Lu2 Lu5 Lu2 108.95(4) . 1_545
Sn3 Lu5 Lu1 121.14(2) . 1_545
Sn1 Lu5 Lu1 57.21(2) . 1_545
Sn8 Lu5 Lu1 106.58(2) 5_665 1_545
Sn6 Lu5 Lu1 99.54(3) . 1_545
Sn6 Lu5 Lu1 53.99(2) 7_565 1_545
Sn8 Lu5 Lu1 51.99(3) 1_545 1_545
Sn8 Lu5 Lu1 147.97(3) . 1_545
Lu2 Lu5 Lu1 151.21(3) . 1_545
Lu2 Lu5 Lu1 63.81(4) 1_545 1_545
Sn3 Lu5 Lu1 121.14(2) . .
Sn1 Lu5 Lu1 57.21(2) . .
Sn8 Lu5 Lu1 106.58(2) 5_665 .
Sn6 Lu5 Lu1 53.99(2) . .
Sn6 Lu5 Lu1 99.54(3) 7_565 .
Sn8 Lu5 Lu1 147.97(3) 1_545 .
Sn8 Lu5 Lu1 51.99(3) . .
Lu2 Lu5 Lu1 63.81(4) . .
Lu2 Lu5 Lu1 151.21(3) 1_545 .
Lu1 Lu5 Lu1 108.11(4) 1_545 .
Sn5 Lu6 Sn4 175.81(5) 5_666 5_666
Sn5 Lu6 Sn6 89.47(5) 5_666 3_646
Sn4 Lu6 Sn6 86.83(5) 5_666 3_646
Sn5 Lu6 Sn6 89.47(5) 5_666 5_666
Sn4 Lu6 Sn6 86.83(5) 5_666 5_666
Sn6 Lu6 Sn6 55.87(4) 3_646 5_666
Sn5 Lu6 Sn1 91.13(6) 5_666 6_656
Sn4 Lu6 Sn1 93.06(5) 5_666 6_656
Sn6 Lu6 Sn1 152.06(2) 3_646 6_656
Sn6 Lu6 Sn1 152.06(2) 5_666 6_656
Sn5 Lu6 Mn1 53.04(5) 5_666 4
Sn4 Lu6 Mn1 130.27(5) 5_666 4
Sn6 Lu6 Mn1 109.71(5) 3_646 4
Sn6 Lu6 Mn1 141.66(4) 5_666 4
Sn1 Lu6 Mn1 51.02(4) 6_656 4
Sn5 Lu6 Mn1 53.04(5) 5_666 6_656
Sn4 Lu6 Mn1 130.27(5) 5_666 6_656
Sn6 Lu6 Mn1 141.66(5) 3_646 6_656
Sn6 Lu6 Mn1 109.71(5) 5_666 6_656
Sn1 Lu6 Mn1 51.02(4) 6_656 6_656
Mn1 Lu6 Mn1 56.99(7) 4 6_656
Sn5 Lu6 Sn2 93.80(3) 5_666 6_656
Sn4 Lu6 Sn2 87.83(3) 5_666 6_656
Sn6 Lu6 Sn2 140.56(3) 3_646 6_656
Sn6 Lu6 Sn2 84.84(4) 5_666 6_656
Sn1 Lu6 Sn2 67.25(2) 6_656 6_656
Mn1 Lu6 Sn2 103.40(5) 4 6_656
Mn1 Lu6 Sn2 49.73(4) 6_656 6_656
Sn5 Lu6 Sn2 93.80(3) 5_666 6_646
Sn4 Lu6 Sn2 87.83(3) 5_666 6_646
Sn6 Lu6 Sn2 84.84(4) 3_646 6_646
Sn6 Lu6 Sn2 140.56(3) 5_666 6_646
Sn1 Lu6 Sn2 67.25(2) 6_656 6_646
Mn1 Lu6 Sn2 49.73(4) 4 6_646
Mn1 Lu6 Sn2 103.40(5) 6_656 6_646
Sn2 Lu6 Sn2 133.95(5) 6_656 6_646
Sn5 Lu6 Lu4 55.87(2) 5_666 1_545
Sn4 Lu6 Lu4 122.85(2) 5_666 1_545
Sn6 Lu6 Lu4 54.31(3) 3_646 1_545
Sn6 Lu6 Lu4 99.25(4) 5_666 1_545
Sn1 Lu6 Lu4 104.14(3) 6_656 1_545
Mn1 Lu6 Lu4 55.48(4) 4 1_545
Mn1 Lu6 Lu4 101.02(4) 6_656 1_545
Sn2 Lu6 Lu4 149.10(4) 6_656 1_545
Sn2 Lu6 Lu4 52.85(4) 6_646 1_545
Sn5 Lu6 Lu4 55.87(2) 5_666 .
Sn4 Lu6 Lu4 122.85(2) 5_666 .
Sn6 Lu6 Lu4 99.25(4) 3_646 .
Sn6 Lu6 Lu4 54.31(3) 5_666 .
Sn1 Lu6 Lu4 104.14(3) 6_656 .
Mn1 Lu6 Lu4 101.02(4) 4 .
Mn1 Lu6 Lu4 55.48(4) 6_656 .
Sn2 Lu6 Lu4 52.85(4) 6_656 .
Sn2 Lu6 Lu4 149.10(3) 6_646 .
Lu4 Lu6 Lu4 105.17(4) 1_545 .
Sn5 Lu6 Lu3 122.84(3) 5_666 5_666
Sn4 Lu6 Lu3 55.81(2) 5_666 5_666
Sn6 Lu6 Lu3 96.86(4) 3_646 5_666
Sn6 Lu6 Lu3 51.70(3) 5_666 5_666
Sn1 Lu6 Lu3 106.14(3) 6_656 5_666
Mn1 Lu6 Lu3 152.58(4) 4 5_666
Mn1 Lu6 Lu3 97.75(5) 6_656 5_666
Sn2 Lu6 Lu3 49.41(3) 6_656 5_666
Sn2 Lu6 Lu3 143.28(4) 6_646 5_666
Lu4 Lu6 Lu3 149.71(3) 1_545 5_666
Lu4 Lu6 Lu3 67.06(3) . 5_666
Sn2 Mn1 Sn5 109.96(7) . 2_564
Sn2 Mn1 Sn1 80.79(6) . .
Sn5 Mn1 Sn1 103.92(7) 2_564 .
Sn2 Mn1 Sn4 107.11(7) . .
Sn5 Mn1 Sn4 134.11(8) 2_564 .
Sn1 Mn1 Sn4 107.87(7) . .
Sn2 Mn1 Sn3 173.46(8) . 6_556
Sn5 Mn1 Sn3 63.58(6) 2_564 6_556
Sn1 Mn1 Sn3 101.40(7) . 6_556
Sn4 Mn1 Sn3 78.20(6) . 6_556
Sn2 Mn1 Mn1 58.18(4) . 7_575
Sn5 Mn1 Mn1 124.07(5) 2_564 7_575
Sn1 Mn1 Mn1 123.93(4) . 7_575
Sn4 Mn1 Mn1 58.81(4) . 7_575
Sn3 Mn1 Mn1 123.83(4) 6_556 7_575
Sn2 Mn1 Mn1 121.82(4) . 7_565
Sn5 Mn1 Mn1 55.93(5) 2_564 7_565
Sn1 Mn1 Mn1 56.07(4) . 7_565
Sn4 Mn1 Mn1 121.19(4) . 7_565
Sn3 Mn1 Mn1 56.17(4) 6_556 7_565
Mn1 Mn1 Mn1 180.00(14) 7_575 7_565
Sn2 Mn1 Lu2 112.20(7) . 6_556
Sn5 Mn1 Lu2 78.54(6) 2_564 6_556
Sn1 Mn1 Lu2 165.39(7) . 6_556
Sn4 Mn1 Lu2 62.86(5) . 6_556
Sn3 Mn1 Lu2 66.46(5) 6_556 6_556
Mn1 Mn1 Lu2 62.59(4) 7_575 6_556
Mn1 Mn1 Lu2 117.41(4) 7_565 6_556
Sn2 Mn1 Lu6 65.15(5) . 6_556
Sn5 Mn1 Lu6 57.20(5) 2_564 6_556
Sn1 Mn1 Lu6 63.54(5) . 6_556
Sn4 Mn1 Lu6 168.58(7) . 6_556
Sn3 Mn1 Lu6 110.15(7) 6_556 6_556
Mn1 Mn1 Lu6 118.50(4) 7_575 6_556
Mn1 Mn1 Lu6 61.50(4) 7_565 6_556
Lu2 Mn1 Lu6 127.11(6) 6_556 6_556
Sn2 Mn1 Lu4 62.30(5) . 6_556
Sn5 Mn1 Lu4 63.39(5) 2_564 6_556
Sn1 Mn1 Lu4 129.75(7) . 6_556
Sn4 Mn1 Lu4 114.57(7) . 6_556
Sn3 Mn1 Lu4 112.26(7) 6_556 6_556
Mn1 Mn1 Lu4 64.09(4) 7_575 6_556
Mn1 Mn1 Lu4 115.91(4) 7_565 6_556
Lu2 Mn1 Lu4 64.42(5) 6_556 6_556
Lu6 Mn1 Lu4 70.23(5) 6_556 6_556
Sn2 Mn1 Lu1 63.26(5) . .
Sn5 Mn1 Lu1 165.69(7) 2_564 .
Sn1 Mn1 Lu1 63.33(5) . .
Sn4 Mn1 Lu1 59.41(4) . .
Sn3 Mn1 Lu1 123.25(7) 6_556 .
Mn1 Mn1 Lu1 64.56(4) 7_575 .
Mn1 Mn1 Lu1 115.44(4) 7_565 .
Lu2 Mn1 Lu1 115.48(6) 6_556 .
Lu6 Mn1 Lu1 109.18(5) 6_556 .
Lu4 Mn1 Lu1 118.64(6) 6_556 .
Sn2 Mn1 Lu3 126.50(7) . .
Sn5 Mn1 Lu3 111.74(7) 2_564 .
Sn1 Mn1 Lu3 57.88(5) . .
Sn4 Mn1 Lu3 62.57(5) . .
Sn3 Mn1 Lu3 59.11(5) 6_556 .
Mn1 Mn1 Lu3 117.26(3) 7_575 .
Mn1 Mn1 Lu3 62.74(3) 7_565 .
Lu2 Mn1 Lu3 107.68(6) 6_556 .
Lu6 Mn1 Lu3 114.32(6) 6_556 .
Lu4 Mn1 Lu3 170.93(6) 6_556 .
Lu1 Mn1 Lu3 68.12(4) . .
Mn1 Sn1 Mn1 67.87(9) . 7_565
Mn1 Sn1 Sn7 140.93(6) . 3_645
Mn1 Sn1 Sn7 102.72(5) 7_565 3_645
Mn1 Sn1 Sn7 102.72(5) . 5_665
Mn1 Sn1 Sn7 140.93(6) 7_565 5_665
Sn7 Sn1 Sn7 59.76(5) 3_645 5_665
Mn1 Sn1 Lu5 137.41(5) . .
Mn1 Sn1 Lu5 137.41(5) 7_565 .
Sn7 Sn1 Lu5 75.85(4) 3_645 .
Sn7 Sn1 Lu5 75.85(4) 5_665 .
Mn1 Sn1 Lu3 71.17(4) . .
Mn1 Sn1 Lu3 71.17(4) 7_565 .
Sn7 Sn1 Lu3 144.07(3) 3_645 .
Sn7 Sn1 Lu3 144.07(3) 5_665 .
Lu5 Sn1 Lu3 85.43(4) . .
Mn1 Sn1 Lu6 65.44(5) . 6_556
Mn1 Sn1 Lu6 65.44(5) 7_565 6_556
Sn7 Sn1 Lu6 76.09(5) 3_645 6_556
Sn7 Sn1 Lu6 76.09(5) 5_665 6_556
Lu5 Sn1 Lu6 147.52(4) . 6_556
Lu3 Sn1 Lu6 127.05(5) . 6_556
Mn1 Sn1 Lu1 67.01(5) . .
Mn1 Sn1 Lu1 129.43(5) 7_565 .
Sn7 Sn1 Lu1 126.75(4) 3_645 .
Sn7 Sn1 Lu1 71.52(4) 5_665 .
Lu5 Sn1 Lu1 72.55(2) . .
Lu3 Sn1 Lu1 73.72(3) . .
Lu6 Sn1 Lu1 113.02(2) 6_556 .
Mn1 Sn1 Lu1 129.43(5) . 1_545
Mn1 Sn1 Lu1 67.01(5) 7_565 1_545
Sn7 Sn1 Lu1 71.52(4) 3_645 1_545
Sn7 Sn1 Lu1 126.75(4) 5_665 1_545
Lu5 Sn1 Lu1 72.55(2) . 1_545
Lu3 Sn1 Lu1 73.72(3) . 1_545
Lu6 Sn1 Lu1 113.02(2) 6_556 1_545
Lu1 Sn1 Lu1 133.47(5) . 1_545
Mn1 Sn2 Mn1 63.64(9) . 7_575
Mn1 Sn2 Lu3 136.77(5) . 2_564
Mn1 Sn2 Lu3 136.77(5) 7_575 2_564
Mn1 Sn2 Sn7 139.10(6) . 3_655
Mn1 Sn2 Sn7 102.92(5) 7_575 3_655
Lu3 Sn2 Sn7 80.59(4) 2_564 3_655
Mn1 Sn2 Sn7 102.92(5) . 5_665
Mn1 Sn2 Sn7 139.10(6) 7_575 5_665
Lu3 Sn2 Sn7 80.59(4) 2_564 5_665
Sn7 Sn2 Sn7 60.62(5) 3_655 5_665
Mn1 Sn2 Lu4 67.65(5) . 6_556
Mn1 Sn2 Lu4 67.65(5) 7_575 6_556
Lu3 Sn2 Lu4 85.62(3) 2_564 6_556
Sn7 Sn2 Lu4 146.38(3) 3_655 6_556
Sn7 Sn2 Lu4 146.38(3) 5_665 6_556
Mn1 Sn2 Lu1 67.78(5) . .
Mn1 Sn2 Lu1 67.78(5) 7_575 .
Lu3 Sn2 Lu1 147.38(5) 2_564 .
Sn7 Sn2 Lu1 71.39(4) 3_655 .
Sn7 Sn2 Lu1 71.39(4) 5_665 .
Lu4 Sn2 Lu1 127.00(5) 6_556 .
Mn1 Sn2 Lu6 65.12(5) . 6_556
Mn1 Sn2 Lu6 123.35(6) 7_575 6_556
Lu3 Sn2 Lu6 74.78(2) 2_564 6_556
Sn7 Sn2 Lu6 131.86(4) 3_655 6_556
Sn7 Sn2 Lu6 74.84(4) 5_665 6_556
Lu4 Sn2 Lu6 71.99(3) 6_556 6_556
Lu1 Sn2 Lu6 112.18(2) . 6_556
Mn1 Sn2 Lu6 123.35(6) . 6_566
Mn1 Sn2 Lu6 65.12(5) 7_575 6_566
Lu3 Sn2 Lu6 74.78(2) 2_564 6_566
Sn7 Sn2 Lu6 74.84(4) 3_655 6_566
Sn7 Sn2 Lu6 131.86(4) 5_665 6_566
Lu4 Sn2 Lu6 71.99(3) 6_556 6_566
Lu1 Sn2 Lu6 112.18(2) . 6_566
Lu6 Sn2 Lu6 133.94(5) 6_556 6_566
Mn1 Sn3 Mn1 67.66(9) 6_656 4
Mn1 Sn3 Sn7 150.71(6) 6_656 7_565
Mn1 Sn3 Sn7 106.64(6) 4 7_565
Mn1 Sn3 Sn7 106.64(6) 6_656 .
Mn1 Sn3 Sn7 150.71(6) 4 .
Sn7 Sn3 Sn7 63.50(6) 7_565 .
Mn1 Sn3 Sn5 57.93(5) 6_656 5_666
Mn1 Sn3 Sn5 57.93(5) 4 5_666
Sn7 Sn3 Sn5 145.09(4) 7_565 5_666
Sn7 Sn3 Sn5 145.09(4) . 5_666
Mn1 Sn3 Lu5 126.64(5) 6_656 .
Mn1 Sn3 Lu5 126.64(5) 4 .
Sn7 Sn3 Lu5 80.65(4) 7_565 .
Sn7 Sn3 Lu5 80.65(4) . .
Sn5 Sn3 Lu5 85.66(5) 5_666 .
Mn1 Sn3 Lu3 70.18(5) 6_656 6_656
Mn1 Sn3 Lu3 70.18(5) 4 6_656
Sn7 Sn3 Lu3 80.81(3) 7_565 6_656
Sn7 Sn3 Lu3 80.81(3) . 6_656
Sn5 Sn3 Lu3 116.18(5) 5_666 6_656
Lu5 Sn3 Lu3 158.16(5) . 6_656
Mn1 Sn3 Lu2 123.50(6) 6_656 1_545
Mn1 Sn3 Lu2 61.86(5) 4 1_545
Sn7 Sn3 Lu2 70.90(3) 7_565 1_545
Sn7 Sn3 Lu2 129.80(4) . 1_545
Sn5 Sn3 Lu2 74.36(3) 5_666 1_545
Lu5 Sn3 Lu2 72.15(3) . 1_545
Lu3 Sn3 Lu2 112.11(3) 6_656 1_545
Mn1 Sn3 Lu2 61.86(5) 6_656 .
Mn1 Sn3 Lu2 123.50(6) 4 .
Sn7 Sn3 Lu2 129.80(4) 7_565 .
Sn7 Sn3 Lu2 70.90(3) . .
Sn5 Sn3 Lu2 74.36(3) 5_666 .
Lu5 Sn3 Lu2 72.15(3) . .
Lu3 Sn3 Lu2 112.11(3) 6_656 .
Lu2 Sn3 Lu2 133.63(5) 1_545 .
Mn1 Sn4 Mn1 62.37(9) . 7_575
Mn1 Sn4 Lu6 141.57(5) . 5_666
Mn1 Sn4 Lu6 141.57(5) 7_575 5_666
Mn1 Sn4 Sn7 101.73(6) . 6_556
Mn1 Sn4 Sn7 134.61(6) 7_575 6_556
Lu6 Sn4 Sn7 78.23(5) 5_666 6_556
Mn1 Sn4 Sn7 134.61(6) . 4_465
Mn1 Sn4 Sn7 101.73(6) 7_575 4_465
Lu6 Sn4 Sn7 78.23(5) 5_666 4_465
Sn7 Sn4 Sn7 57.60(5) 6_556 4_465
Mn1 Sn4 Lu1 69.57(5) . .
Mn1 Sn4 Lu1 69.57(5) 7_575 .
Lu6 Sn4 Lu1 90.39(5) 5_666 .
Sn7 Sn4 Lu1 148.60(3) 6_556 .
Sn7 Sn4 Lu1 148.60(3) 4_465 .
Mn1 Sn4 Lu2 64.06(4) . 6_556
Mn1 Sn4 Lu2 64.06(4) 7_575 6_556
Lu6 Sn4 Lu2 144.45(5) 5_666 6_556
Sn7 Sn4 Lu2 70.76(4) 6_556 6_556
Sn7 Sn4 Lu2 70.76(4) 4_465 6_556
Lu1 Sn4 Lu2 125.16(5) . 6_556
Mn1 Sn4 Lu3 125.30(5) . 1_565
Mn1 Sn4 Lu3 67.85(5) 7_575 1_565
Lu6 Sn4 Lu3 75.19(3) 5_666 1_565
Sn7 Sn4 Lu3 129.76(4) 6_556 1_565
Sn7 Sn4 Lu3 75.59(3) 4_465 1_565
Lu1 Sn4 Lu3 73.22(3) . 1_565
Lu2 Sn4 Lu3 112.14(3) 6_556 1_565
Mn1 Sn4 Lu3 67.85(4) . .
Mn1 Sn4 Lu3 125.30(5) 7_575 .
Lu6 Sn4 Lu3 75.19(3) 5_666 .
Sn7 Sn4 Lu3 75.59(3) 6_556 .
Sn7 Sn4 Lu3 129.76(4) 4_465 .
Lu1 Sn4 Lu3 73.22(3) . .
Lu2 Sn4 Lu3 112.14(3) 6_556 .
Lu3 Sn4 Lu3 134.48(5) 1_565 .
Mn1 Sn5 Mn1 68.14(9) 2_565 8_666
Mn1 Sn5 Lu6 69.76(6) 2_565 5_666
Mn1 Sn5 Lu6 69.76(6) 8_666 5_666
Mn1 Sn5 Sn3 58.50(5) 2_565 5_666
Mn1 Sn5 Sn3 58.50(5) 8_666 5_666
Lu6 Sn5 Sn3 116.20(6) 5_666 5_666
Mn1 Sn5 Sn6 150.09(8) 2_565 3_656
Mn1 Sn5 Sn6 106.90(6) 8_666 3_656
Lu6 Sn5 Sn6 138.06(5) 5_666 3_656
Sn3 Sn5 Sn6 93.14(5) 5_666 3_656
Mn1 Sn5 Sn6 106.90(6) 2_565 5_666
Mn1 Sn5 Sn6 150.09(8) 8_666 5_666
Lu6 Sn5 Sn6 138.06(5) 5_666 5_666
Sn3 Sn5 Sn6 93.14(5) 5_666 5_666
Sn6 Sn5 Sn6 61.89(6) 3_656 5_666
Mn1 Sn5 Lu4 139.91(5) 2_565 .
Mn1 Sn5 Lu4 139.91(5) 8_666 .
Lu6 Sn5 Lu4 92.14(6) 5_666 .
Sn3 Sn5 Lu4 151.66(6) 5_666 .
Sn6 Sn5 Lu4 62.97(4) 3_656 .
Sn6 Sn5 Lu4 62.97(4) 5_666 .
Mn1 Sn5 Lu4 66.36(5) 2_565 5_666
Mn1 Sn5 Lu4 129.82(6) 8_666 5_666
Lu6 Sn5 Lu4 75.64(3) 5_666 5_666
Sn3 Sn5 Lu4 110.76(3) 5_666 5_666
Sn6 Sn5 Lu4 123.08(5) 3_656 5_666
Sn6 Sn5 Lu4 65.79(3) 5_666 5_666
Lu4 Sn5 Lu4 74.72(3) . 5_666
Mn1 Sn5 Lu4 129.82(6) 2_565 5_676
Mn1 Sn5 Lu4 66.36(5) 8_666 5_676
Lu6 Sn5 Lu4 75.64(3) 5_666 5_676
Sn3 Sn5 Lu4 110.76(3) 5_666 5_676
Sn6 Sn5 Lu4 65.79(3) 3_656 5_676
Sn6 Sn5 Lu4 123.08(5) 5_666 5_676
Lu4 Sn5 Lu4 74.72(3) . 5_676
Lu4 Sn5 Lu4 136.71(7) 5_666 5_676
Sn6 Sn6 Sn5 120.95(3) 7_575 5_666
Sn6 Sn6 Sn6 180.00(6) 7_575 7_565
Sn5 Sn6 Sn6 59.05(3) 5_666 7_565
Sn6 Sn6 Lu3 119.65(2) 7_575 .
Sn5 Sn6 Lu3 118.81(5) 5_666 .
Sn6 Sn6 Lu3 60.35(2) 7_565 .
Sn6 Sn6 Lu2 61.70(2) 7_575 .
Sn5 Sn6 Lu2 76.28(4) 5_666 .
Sn6 Sn6 Lu2 118.30(2) 7_565 .
Lu3 Sn6 Lu2 143.85(4) . .
Sn6 Sn6 Lu6 62.07(2) 7_575 5_666
Sn5 Sn6 Lu6 128.68(5) 5_666 5_666
Sn6 Sn6 Lu6 117.93(2) 7_565 5_666
Lu3 Sn6 Lu6 75.21(4) . 5_666
Lu2 Sn6 Lu6 123.09(4) . 5_666
Sn6 Sn6 Lu1 62.53(2) 7_575 .
Sn5 Sn6 Lu1 144.69(4) 5_666 .
Sn6 Sn6 Lu1 117.47(2) 7_565 .
Lu3 Sn6 Lu1 74.12(3) . .
Lu2 Sn6 Lu1 76.63(4) . .
Lu6 Sn6 Lu1 85.43(4) 5_666 .
Sn6 Sn6 Lu4 118.41(2) 7_575 5_666
Sn5 Sn6 Lu4 61.53(4) 5_666 5_666
Sn6 Sn6 Lu4 61.59(2) 7_565 5_666
Lu3 Sn6 Lu4 83.35(3) . 5_666
Lu2 Sn6 Lu4 129.94(4) . 5_666
Lu6 Sn6 Lu4 72.94(4) 5_666 5_666
Lu1 Sn6 Lu4 152.14(3) . 5_666
Sn6 Sn6 Lu5 117.74(2) 7_575 .
Sn5 Sn6 Lu5 79.99(4) 5_666 .
Sn6 Sn6 Lu5 62.26(2) 7_565 .
Lu3 Sn6 Lu5 79.79(3) . .
Lu2 Sn6 Lu5 70.44(3) . .
Lu6 Sn6 Lu5 148.79(3) 5_666 .
Lu1 Sn6 Lu5 69.83(4) . .
Lu4 Sn6 Lu5 122.49(4) 5_666 .
Sn6 Sn6 Lu4 64.10(2) 7_575 .
Sn5 Sn6 Lu4 60.80(4) 5_666 .
Sn6 Sn6 Lu4 115.90(2) 7_565 .
Lu3 Sn6 Lu4 152.00(3) . .
Lu2 Sn6 Lu4 63.96(4) . .
Lu6 Sn6 Lu4 84.54(4) 5_666 .
Lu1 Sn6 Lu4 123.90(4) . .
Lu4 Sn6 Lu4 72.21(3) 5_666 .
Lu5 Sn6 Lu4 124.82(4) . .
Sn3 Sn7 Sn7 121.75(3) . 7_575
Sn3 Sn7 Sn1 161.17(5) . 5_665
Sn7 Sn7 Sn1 60.12(3) 7_575 5_665
Sn3 Sn7 Sn2 91.72(4) . 5_665
Sn7 Sn7 Sn2 120.31(3) 7_575 5_665
Sn1 Sn7 Sn2 73.54(4) 5_665 5_665
Sn3 Sn7 Sn8 95.54(5) . 5_665
Sn7 Sn7 Sn8 120.25(3) 7_575 5_665
Sn1 Sn7 Sn8 98.70(5) 5_665 5_665
Sn2 Sn7 Sn8 101.07(5) 5_665 5_665
Sn3 Sn7 Sn7 58.25(3) . 7_565
Sn7 Sn7 Sn7 180.00(7) 7_575 7_565
Sn1 Sn7 Sn7 119.88(3) 5_665 7_565
Sn2 Sn7 Sn7 59.69(3) 5_665 7_565
Sn8 Sn7 Sn7 59.75(3) 5_665 7_565
Sn3 Sn7 Sn4 72.34(4) . 6_656
Sn7 Sn7 Sn4 61.20(3) 7_575 6_656
Sn1 Sn7 Sn4 95.68(5) 5_665 6_656
Sn2 Sn7 Sn4 90.60(5) 5_665 6_656
Sn8 Sn7 Sn4 163.55(5) 5_665 6_656
Sn7 Sn7 Sn4 118.80(3) 7_565 6_656
Sn3 Sn7 Sn8 96.77(4) . .
Sn7 Sn7 Sn8 61.43(3) 7_575 .
Sn1 Sn7 Sn8 99.62(4) 5_665 .
Sn2 Sn7 Sn8 168.19(5) 5_665 .
Sn8 Sn7 Sn8 70.02(4) 5_665 .
Sn7 Sn7 Sn8 118.57(3) 7_565 .
Sn4 Sn7 Sn8 99.77(5) 6_656 .
Sn3 Sn7 Lu2 59.49(4) . .
Sn7 Sn7 Lu2 65.55(2) 7_575 .
Sn1 Sn7 Lu2 125.65(4) 5_665 .
Sn2 Sn7 Lu2 139.14(4) 5_665 .
Sn8 Sn7 Lu2 109.44(4) 5_665 .
Sn7 Sn7 Lu2 114.45(2) 7_565 .
Sn4 Sn7 Lu2 55.02(4) 6_656 .
Sn8 Sn7 Lu2 52.67(3) . .
Lu2 Sn8 Sn7 138.73(4) . 5_665
Lu2 Sn8 Sn7 138.73(4) . 3_655
Sn7 Sn8 Sn7 60.51(5) 5_665 3_655
Lu2 Sn8 Sn7 71.96(4) . 7_575
Sn7 Sn8 Sn7 145.45(4) 5_665 7_575
Sn7 Sn8 Sn7 109.98(4) 3_655 7_575
Lu2 Sn8 Sn7 71.96(4) . .
Sn7 Sn8 Sn7 109.98(4) 5_665 .
Sn7 Sn8 Sn7 145.45(4) 3_655 .
Sn7 Sn8 Sn7 57.15(5) 7_575 .
Lu2 Sn8 Lu1 79.76(5) . .
Sn7 Sn8 Lu1 73.41(5) 5_665 .
Sn7 Sn8 Lu1 73.41(5) 3_655 .
Sn7 Sn8 Lu1 138.91(4) 7_575 .
Sn7 Sn8 Lu1 138.91(4) . .
Lu2 Sn8 Lu5 137.18(5) . 5_665
Sn7 Sn8 Lu5 74.82(4) 5_665 5_665
Sn7 Sn8 Lu5 74.82(4) 3_655 5_665
Sn7 Sn8 Lu5 70.65(3) 7_575 5_665
Sn7 Sn8 Lu5 70.65(3) . 5_665
Lu1 Sn8 Lu5 143.05(4) . 5_665
Lu2 Sn8 Lu5 71.25(3) . 1_565
Sn7 Sn8 Lu5 125.24(4) 5_665 1_565
Sn7 Sn8 Lu5 70.49(3) 3_655 1_565
Sn7 Sn8 Lu5 72.53(3) 7_575 1_565
Sn7 Sn8 Lu5 124.37(4) . 1_565
Lu1 Sn8 Lu5 70.45(3) . 1_565
Lu5 Sn8 Lu5 115.30(3) 5_665 1_565
Lu2 Sn8 Lu5 71.25(3) . .
Sn7 Sn8 Lu5 70.49(3) 5_665 .
Sn7 Sn8 Lu5 125.24(4) 3_655 .
Sn7 Sn8 Lu5 124.37(4) 7_575 .
Sn7 Sn8 Lu5 72.53(3) . .
Lu1 Sn8 Lu5 70.45(3) . .
Lu5 Sn8 Lu5 115.30(3) 5_665 .
Lu5 Sn8 Lu5 129.37(5) 1_565 .

loop_
_geom_bond_atom_site_label_1
_geom_bond_atom_site_label_2
_geom_bond_distance
_geom_bond_site_symmetry_2
Lu1 Sn4 3.0923(17) .
Lu1 Sn8 3.1000(17) .
Lu1 Sn6 3.1951(14) 7_575
Lu1 Sn6 3.1951(14) .
Lu1 Sn2 3.2471(17) .
Lu1 Sn1 3.2675(14) .
Lu1 Sn1 3.2675(14) 1_565
Lu1 Mn1 3.366(2) .
Lu1 Mn1 3.366(2) 7_575
Lu1 Lu5 3.7079(14) 1_565
Lu1 Lu5 3.7079(14) .
Lu1 Lu3 3.7878(14) .
Lu2 Sn8 2.9952(18) .
Lu2 Sn4 3.108(2) 6_656
Lu2 Sn6 3.1092(14) .
Lu2 Sn6 3.1092(14) 7_575
Lu2 Mn1 3.141(2) 4_565
Lu2 Mn1 3.141(2) 6_656
Lu2 Sn3 3.2655(15) 1_565
Lu2 Sn3 3.2655(14) .
Lu2 Lu4 3.441(2) .
Lu2 Sn7 3.5817(17) 7_575
Lu2 Sn7 3.5817(17) .
Lu2 Lu5 3.6883(14) .
Lu4 Sn2 3.168(2) 6_656
Lu4 Sn5 3.169(2) .
Lu4 Sn6 3.2110(16) 3_656
Lu4 Sn6 3.2110(16) 5_666
Lu4 Sn5 3.2295(15) 5_666
Lu4 Sn5 3.2295(15) 5_676
Lu4 Mn1 3.309(2) 4_565
Lu4 Mn1 3.309(2) 6_656
Lu4 Sn6 3.3743(15) .
Lu4 Sn6 3.3743(15) 7_575
Lu4 Lu6 3.7793(14) 1_565
Lu3 Sn2 2.994(2) 2_565
Lu3 Sn1 3.039(2) .
Lu3 Sn6 3.0883(15) .
Lu3 Sn6 3.0883(15) 7_565
Lu3 Sn3 3.099(2) 6_556
Lu3 Sn4 3.2552(15) 1_545
Lu3 Sn4 3.2552(15) .
Lu3 Mn1 3.397(2) 7_565
Lu3 Mn1 3.397(2) .
Lu3 Lu1 3.7878(14) 1_545
Lu3 Lu6 3.8047(15) 5_666
Lu5 Sn3 2.9865(19) .
Lu5 Sn1 2.9875(19) .
Lu5 Sn8 3.236(2) 5_665
Lu5 Sn6 3.2817(16) .
Lu5 Sn6 3.2817(16) 7_565
Lu5 Sn8 3.3206(15) 1_545
Lu5 Sn8 3.3206(15) .
Lu5 Lu2 3.6883(14) 1_545
Lu5 Lu1 3.7079(14) 1_545
Lu6 Sn5 2.921(2) 5_666
Lu6 Sn4 2.9703(17) 5_666
Lu6 Sn6 3.1467(14) 3_646
Lu6 Sn6 3.1467(14) 5_666
Lu6 Sn1 3.2094(17) 6_656
Lu6 Mn1 3.261(2) 4
Lu6 Mn1 3.261(2) 6_656
Lu6 Sn2 3.2616(14) 6_656
Lu6 Sn2 3.2616(14) 6_646
Lu6 Lu4 3.7793(14) 1_545
Lu6 Lu3 3.8047(15) 5_666
Mn1 Sn2 2.742(2) .
Mn1 Sn5 2.777(2) 2_564
Mn1 Sn1 2.787(2) .
Mn1 Sn4 2.792(2) .
Mn1 Sn3 2.794(2) 6_556
Mn1 Mn1 2.892(4) 7_575
Mn1 Mn1 3.111(4) 7_565
Mn1 Lu2 3.141(2) 6_556
Mn1 Lu6 3.261(2) 6_556
Mn1 Lu4 3.309(2) 6_556
Sn1 Mn1 2.787(2) 7_565
Sn1 Sn7 2.9757(16) 3_645
Sn1 Sn7 2.9757(16) 5_665
Sn1 Lu6 3.2094(17) 6_556
Sn1 Lu1 3.2675(14) 1_545
Sn2 Mn1 2.742(2) 7_575
Sn2 Lu3 2.994(2) 2_564
Sn2 Sn7 3.0103(17) 3_655
Sn2 Sn7 3.0103(17) 5_665
Sn2 Lu4 3.168(2) 6_556
Sn2 Lu6 3.2616(14) 6_556
Sn2 Lu6 3.2616(14) 6_566
Sn3 Mn1 2.794(2) 6_656
Sn3 Mn1 2.794(2) 4
Sn3 Sn7 2.8872(17) 7_565
Sn3 Sn7 2.8872(17) .
Sn3 Sn5 2.935(2) 5_666
Sn3 Lu3 3.099(2) 6_656
Sn3 Lu2 3.2655(14) 1_545
Sn4 Mn1 2.792(2) 7_575
Sn4 Lu6 2.9703(17) 5_666
Sn4 Sn7 3.0774(16) 6_556
Sn4 Sn7 3.0774(16) 4_465
Sn4 Lu2 3.108(2) 6_556
Sn4 Lu3 3.2552(15) 1_565
Sn5 Mn1 2.777(2) 2_565
Sn5 Mn1 2.777(2) 8_666
Sn5 Lu6 2.921(2) 5_666
Sn5 Sn3 2.935(2) 5_666
Sn5 Sn6 2.9708(19) 3_656
Sn5 Sn6 2.9708(19) 5_666
Sn5 Lu4 3.2295(15) 5_666
Sn5 Lu4 3.2295(15) 5_676
Sn6 Sn6 2.948(2) 7_575
Sn6 Sn5 2.9708(19) 5_666
Sn6 Sn6 3.055(2) 7_565
Sn6 Lu6 3.1467(14) 5_666
Sn6 Lu4 3.2110(16) 5_666
Sn7 Sn7 2.965(2) 7_575
Sn7 Sn1 2.9757(16) 5_665
Sn7 Sn2 3.0103(17) 5_665
Sn7 Sn8 3.0154(16) 5_665
Sn7 Sn7 3.038(3) 7_565
Sn7 Sn4 3.0774(16) 6_656
Sn7 Sn8 3.0996(18) .
Sn8 Sn7 3.0154(16) 5_665
Sn8 Sn7 3.0154(16) 3_655
Sn8 Sn7 3.0996(18) 7_575
Sn8 Lu5 3.236(2) 5_665
Sn8 Lu5 3.3206(15) 1_565
